data_2102771
loop_
_publ_author_name
'Bartalucci, Giuditta'
'Coppin, Jennifer'
'Fisher, Stuart'
'Hall, Gillian'
'Helliwell, John R.'
'Helliwell, Madeleine'
'Liaaen-Jensen, Synn\/ove'

_publ_section_title
;
 Unravelling the chemical basis of the bathochromic shift in the
 lobster carapace; new crystal structures of unbound astaxanthin,
 canthaxanthin and zeaxanthin
;
_journal_coeditor_code BM5041
_journal_issue 2
_journal_name_full 'Acta Crystallographica Section B'
_journal_page_first 328
_journal_page_last 337
_journal_paper_doi 10.1107/S0108768106052633
_journal_volume 63
_journal_year 2007
_chemical_formula_moiety 'C40 H52 O4, 2(C H Cl3)'
_chemical_formula_sum 'C42 H54 Cl6 O4'
_chemical_formula_weight 835.55
_chemical_name_systematic
;
 ?
;
_space_group_IT_number 2
_symmetry_cell_setting triclinic
_symmetry_space_group_name_Hall '-P 1'
_symmetry_space_group_name_H-M 'P -1'
_atom_sites_solution_hydrogens geom
_atom_sites_solution_primary direct
_atom_sites_solution_secondary difmap
_audit_creation_method SHELXL-97
_cell_angle_alpha 79.036(2)
_cell_angle_beta 80.499(3)
_cell_angle_gamma 82.506(2)
_cell_formula_units_Z 1
_cell_length_a 5.9588(8)
_cell_length_b 11.8583(16)
_cell_length_c 15.647(2)
_cell_measurement_reflns_used 1032
_cell_measurement_temperature 100(2)
_cell_measurement_theta_max 21.89
_cell_measurement_theta_min 2.39
_cell_volume 1065.0(2)
_computing_cell_refinement 'Bruker SMART'
_computing_data_collection 'Bruker SMART'
_computing_data_reduction 'Bruker SAINT'
_computing_molecular_graphics 'Bruker SHELXTL'
_computing_publication_material 'Bruker SHELXTL'
_computing_structure_refinement 'SHELXL-97 (Sheldrick, 1997)'
_computing_structure_solution 'SHELXS-97 (Sheldrick, 1990)'
_diffrn_ambient_temperature 100(2)
_diffrn_measured_fraction_theta_full 0.970
_diffrn_measured_fraction_theta_max 0.970
_diffrn_measurement_device_type 'CCD area detector'
_diffrn_measurement_method 'phi and omega scans'
_diffrn_radiation_monochromator graphite
_diffrn_radiation_source 'fine-focus sealed tube'
_diffrn_radiation_type MoK\a
_diffrn_radiation_wavelength 0.71073
_diffrn_reflns_av_R_equivalents 0.0605
_diffrn_reflns_av_sigmaI/netI 0.1406
_diffrn_reflns_limit_h_max 7
_diffrn_reflns_limit_h_min -7
_diffrn_reflns_limit_k_max 14
_diffrn_reflns_limit_k_min -14
_diffrn_reflns_limit_l_max 18
_diffrn_reflns_limit_l_min -18
_diffrn_reflns_number 7182
_diffrn_reflns_theta_full 25.03
_diffrn_reflns_theta_max 25.03
_diffrn_reflns_theta_min 1.76
_exptl_absorpt_coefficient_mu 0.443
_exptl_absorpt_correction_type none
_exptl_crystal_colour red
_exptl_crystal_density_diffrn 1.303
_exptl_crystal_density_method 'not measured'
_exptl_crystal_description needle
_exptl_crystal_F_000 440
_exptl_crystal_size_max 0.65
_exptl_crystal_size_mid 0.05
_exptl_crystal_size_min 0.02
_refine_diff_density_max 0.540
_refine_diff_density_min -0.570
_refine_ls_extinction_method none
_refine_ls_goodness_of_fit_ref 0.799
_refine_ls_hydrogen_treatment mixed
_refine_ls_matrix_type full
_refine_ls_number_parameters 259
_refine_ls_number_reflns 3634
_refine_ls_number_restraints 2
_refine_ls_restrained_S_all 0.801
_refine_ls_R_factor_all 0.1140
_refine_ls_R_factor_gt 0.0477
_refine_ls_shift/su_max 0.005
_refine_ls_shift/su_mean 0.000
_refine_ls_structure_factor_coef Fsqd
_refine_ls_weighting_details 'calc w=1/[\s^2^(Fo^2^)+(0.0281P)^2^+0.0000P] where P=(Fo^2^+2Fc^2^)/3'
_refine_ls_weighting_scheme calc
_refine_ls_wR_factor_gt 0.0810
_refine_ls_wR_factor_ref 0.0932
_reflns_number_gt 1776
_reflns_number_total 3634
_reflns_threshold_expression >2sigma(I)
_cod_data_source_file bm5041.cif
_cod_data_source_block axt-CL
_cod_depositor_comments
;
The following automatic conversions were performed:
'_symmetry_cell_setting' value 'Triclinic' changed to 'triclinic'
according to '/home/saulius/struct/CIF-dictionaries/cif_core.dic'
dictionary named 'cif_core.dic' version 2.4.1 from 2010-06-29.

Automatic conversion script
Id: cif_fix_enum 1527 2010-12-29 10:47:43Z saulius 

The following automatic conversions were performed:

'_symmetry_cell_setting' value 'Triclinic' changed to 'triclinic'
according to /home/saulius/struct/CIF-dictionaries/cif_core.dic
dictionary named 'cif_core.dic' version 2.4.1 from 2010-06-29.

Automatic conversion script
Id: cif_fix_values 1715 2011-07-08 13:25:40Z adriana 
;
_cod_original_cell_volume 1065.0(3)
_cod_original_sg_symbol_Hall -P1
_cod_original_sg_symbol_H-M P-1
_cod_database_code 2102771

loop_
_symmetry_equiv_pos_as_xyz
'x, y, z'
'-x, -y, -z'

loop_
_atom_site_type_symbol
_atom_site_label
_atom_site_fract_x
_atom_site_fract_y
_atom_site_fract_z
_atom_site_U_iso_or_equiv
_atom_site_adp_type
_atom_site_calc_flag
_atom_site_refinement_flags
_atom_site_occupancy
_atom_site_disorder_assembly
_atom_site_disorder_group
O O3 1.4708(4) -0.17695(19) 0.98503(15) 0.0380(7) Uani d D 1 . .
H H3O 1.519(6) -0.119(2) 0.997(2) 0.057 Uiso d D 1 . .
O O4 1.2603(4) 0.03925(19) 0.95696(15) 0.0375(7) Uani d . 1 A .
C C1 1.1646(6) -0.1841(3) 0.7949(2) 0.0334(10) Uani d . 1 . .
C C2A 1.2522(13) -0.2224(6) 0.8912(5) 0.024(2) Uani d P 0.508(8) A 1
H H2A 1.1188 -0.2327 0.9379 0.029 Uiso calc PR 0.508(8) A 1
H H2B 1.3495 -0.2970 0.8932 0.029 Uiso calc PR 0.508(8) A 1
C C3A 1.3848(13) -0.1323(6) 0.9069(5) 0.018(2) Uani d PD 0.508(8) A 1
H H3A 1.5128 -0.1168 0.8575 0.021 Uiso calc PR 0.508(8) A 1
C C2B 1.3610(10) -0.2017(5) 0.8464(4) 0.024(2) Uani d P 0.492(8) A 2
H H2C 1.4195 -0.2845 0.8571 0.029 Uiso calc PR 0.492(8) A 2
H H2D 1.4868 -0.1572 0.8134 0.029 Uiso calc PR 0.492(8) A 2
C C3B 1.2757(10) -0.1611(5) 0.9320(4) 0.025(3) Uani d PR 0.492(8) A 2
H H3B 1.1412 -0.2007 0.9652 0.030 Uiso calc PR 0.492(8) A 2
C C4 1.2184(6) -0.0258(3) 0.9112(2) 0.0325(9) Uani d . 1 . .
C C5 1.0661(5) 0.0102(3) 0.8442(2) 0.0227(8) Uani d . 1 A .
C C6 1.0446(5) -0.0602(3) 0.7884(2) 0.0241(8) Uani d . 1 A .
C C7 0.9169(5) -0.0221(3) 0.7136(2) 0.0271(9) Uani d . 1 . .
H H7 0.9863 -0.0462 0.6599 0.033 Uiso calc R 1 A .
C C8 0.7147(5) 0.0423(3) 0.7113(2) 0.0227(8) Uani d . 1 A .
H H8 0.6356 0.0610 0.7655 0.027 Uiso calc R 1 . .
C C9 0.6068(5) 0.0856(3) 0.6337(2) 0.0213(8) Uani d . 1 . .
C C10 0.4047(5) 0.1530(3) 0.6400(2) 0.0208(8) Uani d . 1 A .
H H10 0.3342 0.1613 0.6978 0.025 Uiso calc R 1 . .
C C11 0.2852(5) 0.2130(3) 0.5699(2) 0.0223(8) Uani d . 1 . .
H H11 0.3531 0.2074 0.5113 0.027 Uiso calc R 1 A .
C C12 0.0828(5) 0.2768(2) 0.5818(2) 0.0217(8) Uani d . 1 A .
H H12 0.0157 0.2785 0.6411 0.026 Uiso calc R 1 . .
C C13 -0.0445(5) 0.3431(3) 0.5147(2) 0.0206(8) Uani d . 1 . .
C C14 -0.2506(5) 0.3999(3) 0.5391(2) 0.0231(8) Uani d . 1 A .
H H14 -0.3030 0.3898 0.6005 0.028 Uiso calc R 1 . .
C C15 -0.3988(5) 0.4730(3) 0.4844(2) 0.0252(8) Uani d . 1 . .
H H15 -0.3527 0.4845 0.4225 0.030 Uiso calc R 1 A .
C C16 0.9822(6) -0.2684(3) 0.8116(2) 0.0321(9) Uani d . 1 A .
H H16A 1.0559 -0.3478 0.8187 0.048 Uiso calc R 1 . .
H H16B 0.8967 -0.2542 0.7615 0.048 Uiso calc R 1 . .
H H16C 0.8770 -0.2572 0.8651 0.048 Uiso calc R 1 . .
C C17 1.3226(6) -0.2024(3) 0.7107(3) 0.0604(14) Uani d . 1 A .
H H17A 1.4333 -0.1449 0.6962 0.091 Uiso calc R 1 . .
H H17B 1.2321 -0.1940 0.6625 0.091 Uiso calc R 1 . .
H H17C 1.4043 -0.2800 0.7191 0.091 Uiso calc R 1 . .
C C18 0.9535(6) 0.1329(2) 0.8413(2) 0.0286(9) Uani d . 1 . .
H H18A 0.9135 0.1634 0.7824 0.043 Uiso calc R 1 A .
H H18B 1.0597 0.1812 0.8551 0.043 Uiso calc R 1 . .
H H18C 0.8146 0.1335 0.8847 0.043 Uiso calc R 1 . .
C C19 0.7298(5) 0.0573(3) 0.5475(2) 0.0309(9) Uani d . 1 A .
H H19A 0.6353 0.0887 0.5011 0.046 Uiso calc R 1 . .
H H19B 0.7589 -0.0267 0.5518 0.046 Uiso calc R 1 . .
H H19C 0.8755 0.0914 0.5334 0.046 Uiso calc R 1 . .
C C20 0.0634(6) 0.3457(3) 0.4203(2) 0.0298(9) Uani d . 1 A .
H H20A -0.0391 0.3928 0.3814 0.045 Uiso calc R 1 . .
H H20B 0.0898 0.2668 0.4075 0.045 Uiso calc R 1 . .
H H20C 0.2095 0.3790 0.4106 0.045 Uiso calc R 1 . .
C C1S 0.4638(6) 0.3863(3) 0.8698(2) 0.0372(10) Uani d . 1 . .
H H1S 0.5068 0.3049 0.8978 0.045 Uiso calc R 1 . .
Cl Cl1S 0.26261(17) 0.45298(8) 0.94431(6) 0.0479(3) Uani d . 1 . .
Cl Cl2S 0.3449(2) 0.38433(11) 0.77444(7) 0.0714(4) Uani d . 1 . .
Cl Cl3S 0.70928(18) 0.45829(11) 0.84040(8) 0.0687(4) Uani d . 1 . .

loop_
_atom_site_aniso_label
_atom_site_aniso_U_11
_atom_site_aniso_U_22
_atom_site_aniso_U_33
_atom_site_aniso_U_12
_atom_site_aniso_U_13
_atom_site_aniso_U_23
O3 0.0517(19) 0.0321(16) 0.0325(15) 0.0125(14) -0.0241(14) -0.0068(13)
O4 0.0426(17) 0.0325(15) 0.0398(16) 0.0089(13) -0.0187(14) -0.0101(13)
C1 0.028(2) 0.020(2) 0.056(3) 0.0015(18) -0.022(2) -0.0064(19)
C2A 0.021(5) 0.014(4) 0.038(6) 0.004(4) -0.016(4) -0.003(4)
C3A 0.017(5) 0.017(5) 0.020(5) -0.002(4) -0.004(4) -0.004(4)
C2B 0.023(5) 0.021(5) 0.023(5) 0.003(4) 0.005(4) -0.003(4)
C3B 0.014(6) 0.028(6) 0.029(5) -0.003(4) -0.004(4) 0.006(4)
C4 0.037(2) 0.036(2) 0.022(2) 0.005(2) -0.0028(19) -0.0064(19)
C5 0.017(2) 0.023(2) 0.0233(19) 0.0049(16) -0.0010(16) 0.0003(16)
C6 0.0131(19) 0.019(2) 0.038(2) 0.0014(16) -0.0051(18) -0.0020(17)
C7 0.023(2) 0.023(2) 0.038(2) 0.0025(17) -0.0080(18) -0.0098(17)
C8 0.021(2) 0.0194(19) 0.027(2) -0.0046(16) -0.0010(17) -0.0039(16)
C9 0.017(2) 0.0168(19) 0.031(2) -0.0019(16) -0.0056(17) -0.0030(16)
C10 0.017(2) 0.0198(19) 0.025(2) -0.0013(16) -0.0016(16) -0.0048(16)
C11 0.022(2) 0.0189(19) 0.028(2) -0.0017(16) -0.0053(17) -0.0068(16)
C12 0.021(2) 0.0193(19) 0.0248(19) -0.0024(16) -0.0042(17) -0.0020(16)
C13 0.021(2) 0.0164(19) 0.025(2) -0.0025(16) -0.0084(17) -0.0013(16)
C14 0.022(2) 0.0197(19) 0.027(2) -0.0020(16) -0.0057(17) -0.0021(16)
C15 0.023(2) 0.023(2) 0.029(2) -0.0032(16) -0.0086(18) 0.0012(16)
C16 0.036(2) 0.023(2) 0.034(2) 0.0011(18) -0.0039(19) -0.0025(17)
C17 0.033(3) 0.021(2) 0.115(4) 0.0016(19) 0.021(3) -0.012(2)
C18 0.033(2) 0.024(2) 0.027(2) 0.0060(17) -0.0053(18) -0.0036(16)
C19 0.022(2) 0.032(2) 0.041(2) 0.0061(17) -0.0094(18) -0.0143(18)
C20 0.030(2) 0.029(2) 0.033(2) 0.0034(17) -0.0119(19) -0.0086(17)
C1S 0.038(3) 0.030(2) 0.037(2) 0.0056(19) 0.000(2) -0.0012(18)
Cl1S 0.0488(7) 0.0465(7) 0.0408(6) 0.0145(5) 0.0004(5) -0.0076(5)
Cl2S 0.0767(9) 0.1042(10) 0.0465(7) -0.0446(8) 0.0001(7) -0.0294(7)
Cl3S 0.0407(7) 0.1008(10) 0.0723(8) -0.0212(7) -0.0011(6) -0.0311(7)

loop_
_atom_type_symbol
_atom_type_description
_atom_type_scat_dispersion_real
_atom_type_scat_dispersion_imag
_atom_type_scat_source
C C 0.0033 0.0016 'International Tables Vol C Tables 4.2.6.8 and 6.1.1.4'
H H 0.0000 0.0000 'International Tables Vol C Tables 4.2.6.8 and 6.1.1.4'
O O 0.0106 0.0060 'International Tables Vol C Tables 4.2.6.8 and 6.1.1.4'
Cl Cl 0.1484 0.1585 'International Tables Vol C Tables 4.2.6.8 and 6.1.1.4'

loop_
_geom_angle_atom_site_label_1
_geom_angle_atom_site_label_2
_geom_angle_atom_site_label_3
_geom_angle_site_symmetry_1
_geom_angle
C3A O3 H3O . 102(2)
C3B O3 H3O . 120(2)
C2B C1 C17 . 92.1(3)
C2B C1 C16 . 122.5(3)
C17 C1 C16 . 108.2(3)
C2B C1 C6 . 112.1(3)
C17 C1 C6 . 112.1(3)
C16 C1 C6 . 108.6(3)
C17 C1 C2A . 121.2(4)
C16 C1 C2A . 96.4(4)
C6 C1 C2A . 108.7(4)
C3A C2A C1 . 109.7(6)
C3A C2A H2A . 109.7
C1 C2A H2A . 109.7
C3A C2A H2B . 109.7
C1 C2A H2B . 109.7
H2A C2A H2B . 108.2
O3 C3A C2A . 105.7(6)
O3 C3A C4 . 113.9(5)
C2A C3A C4 . 106.0(5)
O3 C3A H3A . 110.3
C2A C3A H3A . 110.3
C4 C3A H3A . 110.3
C3B C2B C1 . 107.8(3)
C3B C2B H2C . 110.2
C1 C2B H2C . 110.2
C3B C2B H2D . 110.2
C1 C2B H2D . 110.2
H2C C2B H2D . 108.5
C2B C3B O3 . 108.9(2)
C2B C3B C4 . 107.6(2)
O3 C3B C4 . 103.6(4)
C2B C3B H3B . 112.1
O3 C3B H3B . 112.1
C4 C3B H3B . 112.1
O4 C4 C5 . 122.9(3)
O4 C4 C3A . 115.3(4)
C5 C4 C3A . 119.3(4)
O4 C4 C3B . 123.2(3)
C5 C4 C3B . 112.6(3)
C6 C5 C4 . 120.9(3)
C6 C5 C18 . 125.2(3)
C4 C5 C18 . 113.8(3)
C5 C6 C7 . 122.5(3)
C5 C6 C1 . 122.5(3)
C7 C6 C1 . 114.9(3)
C8 C7 C6 . 128.2(3)
C8 C7 H7 . 115.9
C6 C7 H7 . 115.9
C7 C8 C9 . 125.7(3)
C7 C8 H8 . 117.2
C9 C8 H8 . 117.2
C10 C9 C8 . 119.8(3)
C10 C9 C19 . 122.3(3)
C8 C9 C19 . 117.9(3)
C9 C10 C11 . 127.7(3)
C9 C10 H10 . 116.2
C11 C10 H10 . 116.2
C12 C11 C10 . 124.0(3)
C12 C11 H11 . 118.0
C10 C11 H11 . 118.0
C11 C12 C13 . 127.3(3)
C11 C12 H12 . 116.3
C13 C12 H12 . 116.3
C14 C13 C12 . 119.2(3)
C14 C13 C20 . 123.6(3)
C12 C13 C20 . 117.3(3)
C13 C14 C15 . 128.3(3)
C13 C14 H14 . 115.8
C15 C14 H14 . 115.8
C15 C15 C14 2_466 123.7(4)
C15 C15 H15 2_466 118.2
C14 C15 H15 . 118.2
C1 C16 H16A . 109.5
C1 C16 H16B . 109.5
H16A C16 H16B . 109.5
C1 C16 H16C . 109.5
H16A C16 H16C . 109.5
H16B C16 H16C . 109.5
C1 C17 H17A . 109.5
C1 C17 H17B . 109.5
H17A C17 H17B . 109.5
C1 C17 H17C . 109.5
H17A C17 H17C . 109.5
H17B C17 H17C . 109.5
C5 C18 H18A . 109.5
C5 C18 H18B . 109.5
H18A C18 H18B . 109.5
C5 C18 H18C . 109.5
H18A C18 H18C . 109.5
H18B C18 H18C . 109.5
C9 C19 H19A . 109.5
C9 C19 H19B . 109.5
H19A C19 H19B . 109.5
C9 C19 H19C . 109.5
H19A C19 H19C . 109.5
H19B C19 H19C . 109.5
C13 C20 H20A . 109.5
C13 C20 H20B . 109.5
H20A C20 H20B . 109.5
C13 C20 H20C . 109.5
H20A C20 H20C . 109.5
H20B C20 H20C . 109.5
Cl3S C1S Cl1S . 111.22(19)
Cl3S C1S Cl2S . 109.04(19)
Cl1S C1S Cl2S . 109.92(19)
Cl3S C1S H1S . 108.9
Cl1S C1S H1S . 108.9
Cl2S C1S H1S . 108.9

loop_
_geom_bond_atom_site_label_1
_geom_bond_atom_site_label_2
_geom_bond_site_symmetry_2
_geom_bond_distance
O3 C3A . 1.389(8)
O3 C3B . 1.509(6)
O3 H3O . 0.834(17)
O4 C4 . 1.220(4)
C1 C2B . 1.499(7)
C1 C17 . 1.522(5)
C1 C16 . 1.530(4)
C1 C6 . 1.540(4)
C1 C2A . 1.640(8)
C2A C3A . 1.487(9)
C2A H2A . 0.9900
C2A H2B . 0.9900
C3A C4 . 1.505(8)
C3A H3A . 1.0000
C2B C3B . 1.4971
C2B H2C . 0.9900
C2B H2D . 0.9900
C3B C4 . 1.579(7)
C3B H3B . 1.0000
C4 C5 . 1.466(4)
C5 C6 . 1.349(4)
C5 C18 . 1.517(4)
C6 C7 . 1.469(4)
C7 C8 . 1.341(4)
C7 H7 . 0.9500
C8 C9 . 1.445(4)
C8 H8 . 0.9500
C9 C10 . 1.356(4)
C9 C19 . 1.499(4)
C10 C11 . 1.430(4)
C10 H10 . 0.9500
C11 C12 . 1.342(4)
C11 H11 . 0.9500
C12 C13 . 1.446(4)
C12 H12 . 0.9500
C13 C14 . 1.355(4)
C13 C20 . 1.507(4)
C14 C15 . 1.425(4)
C14 H14 . 0.9500
C15 C15 2_466 1.351(6)
C15 H15 . 0.9500
C16 H16A . 0.9800
C16 H16B . 0.9800
C16 H16C . 0.9800
C17 H17A . 0.9800
C17 H17B . 0.9800
C17 H17C . 0.9800
C18 H18A . 0.9800
C18 H18B . 0.9800
C18 H18C . 0.9800
C19 H19A . 0.9800
C19 H19B . 0.9800
C19 H19C . 0.9800
C20 H20A . 0.9800
C20 H20B . 0.9800
C20 H20C . 0.9800
C1S Cl3S . 1.742(4)
C1S Cl1S . 1.751(3)
C1S Cl2S . 1.759(3)
C1S H1S . 1.0000

loop_
_geom_hbond_atom_site_label_D
_geom_hbond_atom_site_label_H
_geom_hbond_atom_site_label_A
_geom_hbond_site_symmetry_A
_geom_hbond_distance_DH
_geom_hbond_distance_HA
_geom_hbond_distance_DA
_geom_hbond_angle_DHA
C18 H18C O3 2_757 0.98 2.52 3.460(4) 161
C18 H18C O4 2_757 0.98 2.91 3.557(4) 124
C1S H1S O3 2_757 1.00 2.16 3.061(4) 149
O3 H3O O4 2_857 0.834(17) 2.02(2) 2.790(3) 154(3)

loop_
_geom_torsion_atom_site_label_1
_geom_torsion_atom_site_label_2
_geom_torsion_atom_site_label_3
_geom_torsion_atom_site_label_4
_geom_torsion_site_symmetry_4
_geom_torsion
C2B C1 C2A C3A . 51.0(8)
C17 C1 C2A C3A . 81.1(6)
C16 C1 C2A C3A . -163.2(5)
C6 C1 C2A C3A . -51.0(6)
C3B O3 C3A C2A . -39.7(7)
C3B O3 C3A C4 . 76.3(8)
C1 C2A C3A O3 . -174.2(5)
C1 C2A C3A C4 . 64.6(7)
C17 C1 C2B C3B . 166.22(17)
C16 C1 C2B C3B . -80.6(3)
C6 C1 C2B C3B . 51.3(3)
C2A C1 C2B C3B . -39.1(6)
C1 C2B C3B O3 . -179.5(5)
C1 C2B C3B C4 . -67.8(3)
C3A O3 C3B C2B . 53.7(8)
C3A O3 C3B C4 . -60.6(8)
O3 C3A C4 O4 . 35.5(7)
C2A C3A C4 O4 . 151.3(5)
O3 C3A C4 C5 . -162.2(4)
C2A C3A C4 C5 . -46.5(7)
O3 C3A C4 C3B . -77.8(9)
C2A C3A C4 C3B . 38.0(6)
C2B C3B C4 O4 . -140.4(3)
O3 C3B C4 O4 . -25.2(5)
C2B C3B C4 C5 . 52.4(3)
O3 C3B C4 C5 . 167.6(3)
C2B C3B C4 C3A . -57.4(8)
O3 C3B C4 C3A . 57.8(7)
O4 C4 C5 C6 . 172.4(3)
C3A C4 C5 C6 . 11.6(6)
C3B C4 C5 C6 . -20.4(5)
O4 C4 C5 C18 . -3.9(5)
C3A C4 C5 C18 . -164.8(4)
C3B C4 C5 C18 . 163.3(3)
C4 C5 C6 C7 . -172.1(3)
C18 C5 C6 C7 . 3.8(5)
C4 C5 C6 C1 . 3.9(5)
C18 C5 C6 C1 . 179.8(3)
C2B C1 C6 C5 . -19.3(5)
C17 C1 C6 C5 . -121.3(4)
C16 C1 C6 C5 . 119.2(3)
C2A C1 C6 C5 . 15.4(5)
C2B C1 C6 C7 . 156.9(3)
C17 C1 C6 C7 . 54.9(4)
C16 C1 C6 C7 . -64.5(4)
C2A C1 C6 C7 . -168.3(4)
C5 C6 C7 C8 . -42.6(5)
C1 C6 C7 C8 . 141.1(3)
C6 C7 C8 C9 . 174.2(3)
C7 C8 C9 C10 . -178.0(3)
C7 C8 C9 C19 . -0.3(5)
C8 C9 C10 C11 . 173.0(3)
C19 C9 C10 C11 . -4.6(5)
C9 C10 C11 C12 . 178.9(3)
C10 C11 C12 C13 . 177.6(3)
C11 C12 C13 C14 . 178.1(3)
C11 C12 C13 C20 . -2.5(5)
C12 C13 C14 C15 . 177.4(3)
C20 C13 C14 C15 . -2.0(5)
C13 C14 C15 C15 2_466 -179.3(4)
